data_4065087
loop_
_publ_author_name
'Schuecker, Raffael'
'Zirakzadeh, Afrooz'
'Mereiter, Kurt'
'Spindler, Felix'
'Weissensteiner, Walter'

_publ_section_title
;
 Synthesis, Coordination Behavior, and Structural Features of Chiral
 Amino-, Pyrazolyl-, and Phosphino-Substituted Ferrocenyloxazolines and
 Their Application in Asymmetric Hydrogenations
;
_journal_issue 17
_journal_name_full Organometallics
_journal_page_first 4711
_journal_paper_doi 10.1021/om200557c
_journal_volume 30
_journal_year 2011
_chemical_absolute_configuration rm
_chemical_formula_moiety 'C33 H30 Cl2 Fe N O P Pd, 2(C H Cl3)'
_chemical_formula_sum 'C35 H32 Cl8 Fe N O P Pd'
_chemical_formula_weight 959.44
_chemical_name_common '1452 RASC455 [PdCl~2~((4R,1'R,R~Fc~)-19)].2(CHCl~3~)'
_chemical_name_systematic
; 
Dichloro[(4R,1'R,R~Fc~)-2-(4,5-dihydro-4-phenyloxazol-2-yl)-1-
[1-(diphenylphosphino)ethyl]-ferrocene-N,P]palladium bis(chloroform) solvate 
;
_space_group_IT_number 4
_symmetry_cell_setting monoclinic
_symmetry_space_group_name_Hall 'P 2yb'
_symmetry_space_group_name_H-M 'P 1 21 1'
_atom_sites_solution_hydrogens geom
_atom_sites_solution_primary direct
_atom_sites_solution_secondary difmap
_audit_creation_method SHELXL-97
_cell_angle_alpha 90.00
_cell_angle_beta 107.376(1)
_cell_angle_gamma 90.00
_cell_formula_units_Z 2
_cell_length_a 9.36350(10)
_cell_length_b 16.4396(2)
_cell_length_c 13.0475(2)
_cell_measurement_reflns_used 8097
_cell_measurement_temperature 100(2)
_cell_measurement_theta_max 29.99
_cell_measurement_theta_min 2.48
_cell_volume 1916.78(4)
_computing_cell_refinement 'Bruker SAINT'
_computing_data_collection 'Bruker SMART'
_computing_data_reduction 'Bruker SAINT, SADABS, XPREP'
_computing_molecular_graphics 'Bruker SHELXTL'
_computing_publication_material 'Bruker SHELXTL'
_computing_structure_refinement 'SHELXL-97 (Sheldrick, 2008)'
_computing_structure_solution 'SHELXS-97 (Sheldrick, 2008)'
_diffrn_ambient_temperature 100(2)
_diffrn_measured_fraction_theta_full 0.997
_diffrn_measured_fraction_theta_max 0.997
_diffrn_measurement_device_type 'Bruker Smart APEX CCD'
_diffrn_measurement_method '\f and \w scans'
_diffrn_radiation_monochromator graphite
_diffrn_radiation_source 'fine-focus sealed tube'
_diffrn_radiation_type MoK\a
_diffrn_radiation_wavelength 0.71073
_diffrn_reflns_av_R_equivalents 0.0171
_diffrn_reflns_av_sigmaI/netI 0.0188
_diffrn_reflns_limit_h_max 13
_diffrn_reflns_limit_h_min -13
_diffrn_reflns_limit_k_max 20
_diffrn_reflns_limit_k_min -23
_diffrn_reflns_limit_l_max 18
_diffrn_reflns_limit_l_min -18
_diffrn_reflns_number 28894
_diffrn_reflns_theta_full 29.99
_diffrn_reflns_theta_max 29.99
_diffrn_reflns_theta_min 2.05
_diffrn_standards_decay_% 0
_exptl_absorpt_coefficient_mu 1.477
_exptl_absorpt_correction_T_max 0.63
_exptl_absorpt_correction_T_min 0.51
_exptl_absorpt_correction_type multi-scan
_exptl_absorpt_process_details 'program SADABS'
_exptl_crystal_colour orange
_exptl_crystal_density_diffrn 1.662
_exptl_crystal_density_method 'not measured'
_exptl_crystal_description block
_exptl_crystal_F_000 960
_exptl_crystal_size_max 0.45
_exptl_crystal_size_mid 0.40
_exptl_crystal_size_min 0.35
_refine_diff_density_max 0.747
_refine_diff_density_min -0.425
_refine_diff_density_rms 0.060
_refine_ls_abs_structure_details 'Flack H D (1983), Acta Cryst. A39, 876-881'
_refine_ls_abs_structure_Flack -0.016(8)
_refine_ls_extinction_method none
_refine_ls_goodness_of_fit_ref 1.053
_refine_ls_hydrogen_treatment constr
_refine_ls_matrix_type full
_refine_ls_number_parameters 434
_refine_ls_number_reflns 10055
_refine_ls_number_restraints 1
_refine_ls_restrained_S_all 1.053
_refine_ls_R_factor_all 0.0195
_refine_ls_R_factor_gt 0.0191
_refine_ls_shift/su_max 0.002
_refine_ls_shift/su_mean 0.000
_refine_ls_structure_factor_coef Fsqd
_refine_ls_weighting_details 'calc w=1/[\s^2^(Fo^2^)+(0.0265P)^2^+0.6604P] where P=(Fo^2^+2Fc^2^)/3'
_refine_ls_weighting_scheme calc
_refine_ls_wR_factor_gt 0.0479
_refine_ls_wR_factor_ref 0.0481
_reflns_number_gt 9923
_reflns_number_total 10055
_reflns_threshold_expression >2sigma(I)
_cod_data_source_file om200557c_si_002.cif
_cod_data_source_block PdCl2-RRR19
_cod_depositor_comments
;
The following automatic conversions were performed:

'_symmetry_cell_setting' value 'Monoclinic' changed to 'monoclinic'
according to /home/saulius/struct/CIF-dictionaries/cif_core.dic
dictionary named 'cif_core.dic' version 2.4.1 from 2010-06-29.

Automatic conversion script
Id: cif_fix_values 1715 2011-07-08 13:25:40Z adriana 
;
_cod_original_sg_symbol_H-M P2(1)
_cod_database_code 4065087

loop_
_symmetry_equiv_pos_as_xyz
'x, y, z'
'-x, y+1/2, -z'

loop_
_atom_site_label
_atom_site_type_symbol
_atom_site_fract_x
_atom_site_fract_y
_atom_site_fract_z
_atom_site_U_iso_or_equiv
_atom_site_adp_type
_atom_site_occupancy
_atom_site_symmetry_multiplicity
_atom_site_calc_flag
_atom_site_refinement_flags
Pd1 Pd 0.795496(12) 0.250916(7) 0.508790(8) 0.01219(3) Uani 1 1 d .
Fe1 Fe 0.63044(3) 0.452763(15) 0.774435(19) 0.01504(5) Uani 1 1 d .
Cl1 Cl 0.68908(5) 0.14954(3) 0.39000(3) 0.02214(8) Uani 1 1 d .
Cl2 Cl 0.89958(5) 0.30870(3) 0.37999(3) 0.01927(8) Uani 1 1 d .
P1 P 0.69611(4) 0.19543(3) 0.62819(3) 0.01241(7) Uani 1 1 d .
O1 O 0.92520(13) 0.47369(8) 0.65967(10) 0.0170(2) Uani 1 1 d .
N1 N 0.89796(15) 0.34283(9) 0.60946(11) 0.0131(2) Uani 1 1 d .
C1 C 0.62382(17) 0.34559(10) 0.69164(12) 0.0133(3) Uani 1 1 d .
C2 C 0.68863(17) 0.41077(10) 0.64603(12) 0.0130(3) Uani 1 1 d .
C3 C 0.58244(18) 0.47613(11) 0.61516(13) 0.0158(3) Uani 1 1 d .
H3 H 0.5973 0.5268 0.5848 0.019 Uiso 1 1 calc R
C4 C 0.45063(18) 0.45034(12) 0.63893(14) 0.0182(3) Uani 1 1 d .
H4 H 0.3607 0.4808 0.6256 0.022 Uiso 1 1 calc R
C5 C 0.47553(19) 0.37118(11) 0.68600(14) 0.0174(3) Uani 1 1 d .
H5 H 0.4053 0.3406 0.7097 0.021 Uiso 1 1 calc R
C6 C 0.7391(5) 0.43837(16) 0.93299(19) 0.0657(12) Uani 1 1 d .
H6 H 0.7801 0.3888 0.9664 0.079 Uiso 1 1 calc R
C7 C 0.8125(3) 0.4959(2) 0.8887(2) 0.0546(9) Uani 1 1 d .
H7 H 0.9125 0.4928 0.8857 0.065 Uiso 1 1 calc R
C8 C 0.7121(5) 0.55819(17) 0.8498(2) 0.0624(11) Uani 1 1 d .
H8 H 0.7314 0.6061 0.8155 0.075 Uiso 1 1 calc R
C9 C 0.5821(4) 0.5395(3) 0.8687(3) 0.0793(16) Uani 1 1 d .
H9 H 0.4945 0.5723 0.8495 0.095 Uiso 1 1 calc R
C10 C 0.5959(5) 0.4668(3) 0.9194(2) 0.0793(16) Uani 1 1 d .
H10 H 0.5203 0.4400 0.9416 0.095 Uiso 1 1 calc R
C11 C 0.70015(18) 0.26774(9) 0.73805(12) 0.0141(3) Uani 1 1 d .
H11 H 0.8075 0.2810 0.7749 0.017 Uiso 1 1 calc R
C12 C 0.6354(2) 0.23088(11) 0.82241(14) 0.0196(3) Uani 1 1 d .
H12A H 0.6431 0.2705 0.8800 0.029 Uiso 1 1 calc R
H12B H 0.6916 0.1817 0.8525 0.029 Uiso 1 1 calc R
H12C H 0.5300 0.2168 0.7888 0.029 Uiso 1 1 calc R
C13 C 0.83778(17) 0.40735(10) 0.63543(13) 0.0136(3) Uani 1 1 d .
C14 C 1.06270(17) 0.35935(11) 0.63563(13) 0.0154(3) Uani 1 1 d .
H14 H 1.1034 0.3369 0.5788 0.019 Uiso 1 1 calc R
C15 C 1.06284(18) 0.45224(11) 0.63420(15) 0.0188(3) Uani 1 1 d .
H15A H 1.1521 0.4742 0.6888 0.023 Uiso 1 1 calc R
H15B H 1.0608 0.4732 0.5626 0.023 Uiso 1 1 calc R
C16 C 0.50180(18) 0.16405(10) 0.57893(13) 0.0149(3) Uani 1 1 d .
C17 C 0.44521(19) 0.10159(11) 0.62886(14) 0.0173(3) Uani 1 1 d .
H17 H 0.5103 0.0720 0.6867 0.021 Uiso 1 1 calc R
C18 C 0.2928(2) 0.08308(12) 0.59319(16) 0.0219(3) Uani 1 1 d .
H18 H 0.2544 0.0403 0.6262 0.026 Uiso 1 1 calc R
C19 C 0.1968(2) 0.12705(13) 0.50950(16) 0.0244(4) Uani 1 1 d .
H19 H 0.0930 0.1147 0.4863 0.029 Uiso 1 1 calc R
C20 C 0.2521(2) 0.18875(13) 0.45997(15) 0.0241(4) Uani 1 1 d .
H20 H 0.1865 0.2186 0.4027 0.029 Uiso 1 1 calc R
C21 C 0.4044(2) 0.20695(12) 0.49431(14) 0.0205(3) Uani 1 1 d .
H21 H 0.4423 0.2490 0.4598 0.025 Uiso 1 1 calc R
C22 C 0.80332(18) 0.10735(10) 0.68985(13) 0.0161(3) Uani 1 1 d .
C23 C 0.9175(2) 0.11299(12) 0.78719(15) 0.0226(3) Uani 1 1 d .
H23 H 0.9348 0.1629 0.8257 0.027 Uiso 1 1 calc R
C24 C 1.0062(2) 0.04505(14) 0.82769(17) 0.0291(4) Uani 1 1 d .
H24 H 1.0825 0.0487 0.8945 0.035 Uiso 1 1 calc R
C25 C 0.9837(2) -0.02730(13) 0.77156(19) 0.0301(4) Uani 1 1 d .
H25 H 1.0453 -0.0730 0.7992 0.036 Uiso 1 1 calc R
C26 C 0.8708(2) -0.03315(12) 0.67446(18) 0.0266(4) Uani 1 1 d .
H26 H 0.8549 -0.0830 0.6359 0.032 Uiso 1 1 calc R
C27 C 0.7814(2) 0.03372(11) 0.63380(15) 0.0201(3) Uani 1 1 d .
H27 H 0.7046 0.0294 0.5673 0.024 Uiso 1 1 calc R
C28 C 1.13714(17) 0.31974(11) 0.74322(14) 0.0165(3) Uani 1 1 d .
C29 C 1.1399(2) 0.35778(13) 0.83963(16) 0.0274(4) Uani 1 1 d .
H29 H 1.0997 0.4109 0.8386 0.033 Uiso 1 1 calc R
C30 C 1.2013(3) 0.31806(16) 0.93711(17) 0.0345(5) Uani 1 1 d .
H30 H 1.2021 0.3442 1.0022 0.041 Uiso 1 1 calc R
C31 C 1.2612(2) 0.24094(15) 0.93998(16) 0.0294(4) Uani 1 1 d .
H31 H 1.3037 0.2142 1.0067 0.035 Uiso 1 1 calc R
C32 C 1.2588(2) 0.20293(13) 0.84458(17) 0.0261(4) Uani 1 1 d .
H32 H 1.2996 0.1499 0.8458 0.031 Uiso 1 1 calc R
C33 C 1.19656(19) 0.24236(13) 0.74686(14) 0.0226(3) Uani 1 1 d .
H33 H 1.1949 0.2158 0.6819 0.027 Uiso 1 1 calc R
C34 C 0.5103(2) 0.34924(12) 0.26599(14) 0.0220(3) Uani 1 1 d .
H34 H 0.5977 0.3122 0.2742 0.026 Uiso 1 1 calc R
Cl3 Cl 0.34437(6) 0.29126(3) 0.22405(4) 0.03149(11) Uani 1 1 d .
Cl4 Cl 0.52634(5) 0.39501(3) 0.39047(3) 0.02177(8) Uani 1 1 d .
Cl5 Cl 0.51172(8) 0.42401(4) 0.16911(4) 0.03880(13) Uani 1 1 d .
C35 C 0.8238(2) 0.18766(14) 0.15457(16) 0.0262(4) Uani 1 1 d .
H35 H 0.8508 0.1912 0.2346 0.031 Uiso 1 1 calc R
Cl6 Cl 0.81276(10) 0.08418(4) 0.11585(7) 0.05251(17) Uani 1 1 d .
Cl7 Cl 0.64846(6) 0.23254(4) 0.09788(4) 0.03631(14) Uani 1 1 d .
Cl8 Cl 0.96080(8) 0.23760(6) 0.11104(6) 0.05592(19) Uani 1 1 d .

loop_
_atom_site_aniso_label
_atom_site_aniso_U_11
_atom_site_aniso_U_22
_atom_site_aniso_U_33
_atom_site_aniso_U_23
_atom_site_aniso_U_13
_atom_site_aniso_U_12
Pd1 0.01367(5) 0.01155(5) 0.01128(4) -0.00016(4) 0.00364(3) -0.00064(4)
Fe1 0.01808(11) 0.01333(11) 0.01521(10) -0.00089(8) 0.00727(8) 0.00044(8)
Cl1 0.0317(2) 0.0182(2) 0.01747(17) -0.00535(14) 0.00878(16) -0.00865(16)
Cl2 0.02025(18) 0.0235(2) 0.01532(16) 0.00104(14) 0.00718(14) -0.00455(15)
P1 0.01370(17) 0.01074(18) 0.01249(16) 0.00090(13) 0.00345(13) 0.00008(14)
O1 0.0153(5) 0.0135(6) 0.0235(6) -0.0010(5) 0.0075(5) -0.0028(4)
N1 0.0105(5) 0.0156(7) 0.0132(6) 0.0008(5) 0.0033(5) -0.0005(5)
C1 0.0139(7) 0.0128(7) 0.0132(6) -0.0008(5) 0.0039(5) -0.0012(5)
C2 0.0136(6) 0.0132(7) 0.0126(6) -0.0002(5) 0.0044(5) -0.0005(5)
C3 0.0166(7) 0.0140(7) 0.0169(7) 0.0012(6) 0.0053(6) 0.0012(5)
C4 0.0144(7) 0.0183(8) 0.0225(8) 0.0013(7) 0.0062(6) 0.0026(6)
C5 0.0154(7) 0.0178(8) 0.0204(7) 0.0003(6) 0.0077(6) -0.0019(6)
C6 0.128(3) 0.0190(12) 0.0204(10) -0.0024(9) -0.0235(14) -0.0018(15)
C7 0.0306(11) 0.087(2) 0.0452(14) -0.0478(16) 0.0105(10) -0.0165(13)
C8 0.132(3) 0.0194(12) 0.0269(11) -0.0064(9) 0.0104(16) -0.0203(16)
C9 0.066(2) 0.103(3) 0.0525(19) -0.050(2) -0.0072(17) 0.048(2)
C10 0.077(2) 0.143(4) 0.0307(13) -0.042(2) 0.0363(16) -0.068(3)
C11 0.0157(6) 0.0135(8) 0.0127(6) -0.0003(5) 0.0036(5) -0.0004(5)
C12 0.0293(8) 0.0158(8) 0.0159(7) 0.0012(5) 0.0099(6) -0.0013(6)
C13 0.0144(7) 0.0125(7) 0.0131(6) 0.0012(5) 0.0027(5) -0.0006(5)
C14 0.0113(6) 0.0196(8) 0.0160(7) -0.0026(6) 0.0050(5) -0.0018(5)
C15 0.0147(7) 0.0176(8) 0.0258(8) -0.0012(7) 0.0088(6) -0.0034(6)
C16 0.0156(7) 0.0119(7) 0.0168(7) -0.0014(6) 0.0045(6) 0.0001(5)
C17 0.0191(8) 0.0134(8) 0.0213(7) -0.0016(6) 0.0090(6) 0.0007(6)
C18 0.0209(8) 0.0172(8) 0.0315(9) -0.0069(7) 0.0139(7) -0.0056(6)
C19 0.0165(8) 0.0253(10) 0.0310(9) -0.0121(8) 0.0067(7) -0.0035(7)
C20 0.0169(7) 0.0275(10) 0.0242(8) -0.0029(7) 0.0004(6) 0.0031(7)
C21 0.0205(8) 0.0188(8) 0.0205(8) 0.0016(6) 0.0032(6) -0.0011(6)
C22 0.0170(7) 0.0140(8) 0.0180(7) 0.0031(6) 0.0064(6) 0.0016(6)
C23 0.0232(8) 0.0183(9) 0.0226(8) 0.0027(7) 0.0009(7) 0.0013(7)
C24 0.0271(9) 0.0249(10) 0.0280(9) 0.0084(8) -0.0026(8) 0.0057(8)
C25 0.0290(10) 0.0200(10) 0.0397(11) 0.0106(8) 0.0079(8) 0.0082(7)
C26 0.0286(9) 0.0155(9) 0.0367(10) 0.0009(7) 0.0113(8) 0.0055(7)
C27 0.0211(8) 0.0165(8) 0.0226(8) -0.0007(6) 0.0062(6) 0.0022(6)
C28 0.0104(6) 0.0195(8) 0.0186(7) -0.0007(6) 0.0028(5) -0.0019(6)
C29 0.0316(10) 0.0260(10) 0.0206(8) -0.0031(7) 0.0014(7) 0.0061(8)
C30 0.0406(12) 0.0400(13) 0.0182(8) -0.0037(8) 0.0015(8) 0.0056(10)
C31 0.0220(8) 0.0378(13) 0.0235(8) 0.0070(9) -0.0006(6) 0.0031(9)
C32 0.0220(8) 0.0239(10) 0.0330(10) 0.0051(8) 0.0090(7) 0.0042(7)
C33 0.0227(7) 0.0218(9) 0.0244(7) -0.0016(7) 0.0089(6) 0.0016(7)
C34 0.0297(9) 0.0192(9) 0.0145(7) -0.0009(6) 0.0030(6) -0.0006(7)
Cl3 0.0374(3) 0.0305(3) 0.0204(2) -0.00217(18) -0.00077(18) -0.0081(2)
Cl4 0.0308(2) 0.01636(19) 0.01649(17) -0.00191(14) 0.00443(15) 0.00113(15)
Cl5 0.0645(4) 0.0309(3) 0.0218(2) 0.00444(19) 0.0142(2) -0.0062(2)
C35 0.0251(9) 0.0288(10) 0.0251(9) 0.0014(8) 0.0081(7) 0.0046(8)
Cl6 0.0700(5) 0.0260(3) 0.0623(4) 0.0016(3) 0.0209(4) 0.0105(3)
Cl7 0.0372(2) 0.0518(4) 0.0218(2) 0.0070(2) 0.01167(18) 0.0195(2)
Cl8 0.0406(3) 0.0677(5) 0.0653(4) -0.0057(4) 0.0248(3) -0.0207(3)

loop_
_atom_type_symbol
_atom_type_description
_atom_type_scat_dispersion_real
_atom_type_scat_dispersion_imag
_atom_type_scat_source
C C 0.0033 0.0016 'International Tables Vol C Tables 4.2.6.8 and 6.1.1.4'
H H 0.0000 0.0000 'International Tables Vol C Tables 4.2.6.8 and 6.1.1.4'
N N 0.0061 0.0033 'International Tables Vol C Tables 4.2.6.8 and 6.1.1.4'
O O 0.0106 0.0060 'International Tables Vol C Tables 4.2.6.8 and 6.1.1.4'
P P 0.1023 0.0942 'International Tables Vol C Tables 4.2.6.8 and 6.1.1.4'
Cl Cl 0.1484 0.1585 'International Tables Vol C Tables 4.2.6.8 and 6.1.1.4'
Fe Fe 0.3463 0.8444 'International Tables Vol C Tables 4.2.6.8 and 6.1.1.4'
Pd Pd -0.9988 1.0072 'International Tables Vol C Tables 4.2.6.8 and 6.1.1.4'

loop_
_geom_angle_atom_site_label_1
_geom_angle_atom_site_label_2
_geom_angle_atom_site_label_3
_geom_angle
N1 Pd1 P1 93.85(4)
N1 Pd1 Cl1 176.77(4)
P1 Pd1 Cl1 89.263(16)
N1 Pd1 Cl2 86.91(4)
P1 Pd1 Cl2 179.245(16)
Cl1 Pd1 Cl2 89.985(15)
C9 Fe1 C10 39.11(19)
C9 Fe1 C8 38.88(18)
C10 Fe1 C8 65.90(15)
C9 Fe1 C3 117.95(15)
C10 Fe1 C3 152.57(18)
C8 Fe1 C3 105.75(10)
C9 Fe1 C7 66.29(13)
C10 Fe1 C7 66.88(12)
C8 Fe1 C7 39.83(15)
C3 Fe1 C7 124.59(12)
C9 Fe1 C6 66.23(14)
C10 Fe1 C6 39.83(18)
C8 Fe1 C6 66.62(11)
C3 Fe1 C6 163.27(14)
C7 Fe1 C6 40.13(15)
C9 Fe1 C2 154.93(18)
C10 Fe1 C2 165.04(19)
C8 Fe1 C2 122.40(12)
C3 Fe1 C2 41.49(6)
C7 Fe1 C2 110.57(9)
C6 Fe1 C2 128.69(13)
C9 Fe1 C4 105.29(11)
C10 Fe1 C4 119.32(14)
C8 Fe1 C4 122.00(12)
C3 Fe1 C4 40.93(7)
C7 Fe1 C4 159.46(13)
C6 Fe1 C4 155.80(14)
C2 Fe1 C4 68.58(7)
C9 Fe1 C5 123.56(15)
C10 Fe1 C5 108.38(10)
C8 Fe1 C5 158.45(14)
C3 Fe1 C5 69.23(7)
C7 Fe1 C5 159.54(13)
C6 Fe1 C5 123.42(11)
C2 Fe1 C5 68.52(7)
C4 Fe1 C5 40.74(7)
C9 Fe1 C1 161.19(18)
C10 Fe1 C1 126.83(16)
C8 Fe1 C1 159.21(14)
C3 Fe1 C1 70.21(7)
C7 Fe1 C1 124.88(11)
C6 Fe1 C1 111.27(9)
C2 Fe1 C1 41.37(6)
C4 Fe1 C1 69.00(7)
C5 Fe1 C1 40.71(6)
C22 P1 C16 107.14(8)
C22 P1 C11 106.80(7)
C16 P1 C11 104.06(7)
C22 P1 Pd1 110.23(6)
C16 P1 Pd1 116.85(6)
C11 P1 Pd1 111.15(5)
C13 O1 C15 105.45(13)
C13 N1 C14 106.90(13)
C13 N1 Pd1 128.12(11)
C14 N1 Pd1 122.21(10)
C5 C1 C2 106.33(14)
C5 C1 C11 127.48(15)
C2 C1 C11 126.17(14)
C5 C1 Fe1 69.64(10)
C2 C1 Fe1 68.32(9)
C11 C1 Fe1 125.57(11)
C3 C2 C1 109.23(14)
C3 C2 C13 127.57(15)
C1 C2 C13 123.19(15)
C3 C2 Fe1 69.12(9)
C1 C2 Fe1 70.31(9)
C13 C2 Fe1 126.67(11)
C4 C3 C2 106.77(15)
C4 C3 Fe1 70.22(10)
C2 C3 Fe1 69.40(9)
C4 C3 H3 126.6
C2 C3 H3 126.6
Fe1 C3 H3 125.4
C3 C4 C5 108.91(15)
C3 C4 Fe1 68.85(9)
C5 C4 Fe1 70.09(10)
C3 C4 H4 125.5
C5 C4 H4 125.5
Fe1 C4 H4 127.1
C4 C5 C1 108.74(15)
C4 C5 Fe1 69.17(10)
C1 C5 Fe1 69.65(9)
C4 C5 H5 125.6
C1 C5 H5 125.6
Fe1 C5 H5 127.1
C10 C6 C7 107.3(3)
C10 C6 Fe1 69.93(16)
C7 C6 Fe1 69.92(15)
C10 C6 H6 126.3
C7 C6 H6 126.3
Fe1 C6 H6 125.4
C8 C7 C6 106.9(3)
C8 C7 Fe1 70.02(16)
C6 C7 Fe1 69.95(15)
C8 C7 H7 126.6
C6 C7 H7 126.6
Fe1 C7 H7 125.1
C9 C8 C7 108.5(3)
C9 C8 Fe1 70.34(19)
C7 C8 Fe1 70.15(15)
C9 C8 H8 125.8
C7 C8 H8 125.8
Fe1 C8 H8 125.3
C8 C9 C10 109.3(3)
C8 C9 Fe1 70.79(17)
C10 C9 Fe1 70.58(19)
C8 C9 H9 125.3
C10 C9 H9 125.3
Fe1 C9 H9 124.9
C9 C10 C6 108.0(3)
C9 C10 Fe1 70.30(17)
C6 C10 Fe1 70.24(16)
C9 C10 H10 126.0
C6 C10 H10 126.0
Fe1 C10 H10 125.0
C1 C11 C12 112.57(13)
C1 C11 P1 109.71(11)
C12 C11 P1 112.40(11)
C1 C11 H11 107.3
C12 C11 H11 107.3
P1 C11 H11 107.3
C11 C12 H12A 109.5
C11 C12 H12B 109.5
H12A C12 H12B 109.5
C11 C12 H12C 109.5
H12A C12 H12C 109.5
H12B C12 H12C 109.5
N1 C13 O1 116.43(14)
N1 C13 C2 124.50(15)
O1 C13 C2 118.96(15)
N1 C14 C28 106.85(13)
N1 C14 C15 100.52(13)
C28 C14 C15 116.05(14)
N1 C14 H14 110.9
C28 C14 H14 110.9
C15 C14 H14 110.9
O1 C15 C14 103.51(13)
O1 C15 H15A 111.1
C14 C15 H15A 111.1
O1 C15 H15B 111.1
C14 C15 H15B 111.1
H15A C15 H15B 109.0
C21 C16 C17 119.30(15)
C21 C16 P1 119.09(13)
C17 C16 P1 121.45(13)
C18 C17 C16 119.69(17)
C18 C17 H17 120.2
C16 C17 H17 120.2
C19 C18 C17 120.30(18)
C19 C18 H18 119.9
C17 C18 H18 119.9
C20 C19 C18 120.23(17)
C20 C19 H19 119.9
C18 C19 H19 119.9
C19 C20 C21 119.80(17)
C19 C20 H20 120.1
C21 C20 H20 120.1
C20 C21 C16 120.69(17)
C20 C21 H21 119.7
C16 C21 H21 119.7
C27 C22 C23 119.08(16)
C27 C22 P1 119.05(13)
C23 C22 P1 121.57(14)
C22 C23 C24 119.81(18)
C22 C23 H23 120.1
C24 C23 H23 120.1
C25 C24 C23 120.61(19)
C25 C24 H24 119.7
C23 C24 H24 119.7
C24 C25 C26 119.82(18)
C24 C25 H25 120.1
C26 C25 H25 120.1
C27 C26 C25 120.10(19)
C27 C26 H26 120.0
C25 C26 H26 120.0
C26 C27 C22 120.56(17)
C26 C27 H27 119.7
C22 C27 H27 119.7
C33 C28 C29 118.77(17)
C33 C28 C14 119.73(16)
C29 C28 C14 121.40(16)
C30 C29 C28 120.2(2)
C30 C29 H29 119.9
C28 C29 H29 119.9
C31 C30 C29 120.6(2)
C31 C30 H30 119.7
C29 C30 H30 119.7
C30 C31 C32 119.41(19)
C30 C31 H31 120.3
C32 C31 H31 120.3
C31 C32 C33 120.1(2)
C31 C32 H32 119.9
C33 C32 H32 119.9
C28 C33 C32 120.87(18)
C28 C33 H33 119.6
C32 C33 H33 119.6
Cl4 C34 Cl3 110.04(11)
Cl4 C34 Cl5 110.32(11)
Cl3 C34 Cl5 110.38(10)
Cl4 C34 H34 108.7
Cl3 C34 H34 108.7
Cl5 C34 H34 108.7
Cl7 C35 Cl8 110.51(12)
Cl7 C35 Cl6 108.50(12)
Cl8 C35 Cl6 110.11(11)
Cl7 C35 H35 109.2
Cl8 C35 H35 109.2
Cl6 C35 H35 109.2

loop_
_geom_bond_atom_site_label_1
_geom_bond_atom_site_label_2
_geom_bond_distance
Pd1 N1 2.0437(14)
Pd1 P1 2.2340(4)
Pd1 Cl1 2.2913(4)
Pd1 Cl2 2.3780(4)
Fe1 C9 2.021(3)
Fe1 C10 2.024(2)
Fe1 C8 2.026(3)
Fe1 C3 2.0274(16)
Fe1 C7 2.028(2)
Fe1 C6 2.028(2)
Fe1 C2 2.0312(16)
Fe1 C4 2.0456(17)
Fe1 C5 2.0578(18)
Fe1 C1 2.0579(17)
P1 C22 1.8082(17)
P1 C16 1.8141(17)
P1 C11 1.8538(16)
O1 C13 1.343(2)
O1 C15 1.467(2)
N1 C13 1.293(2)
N1 C14 1.502(2)
C1 C5 1.431(2)
C1 C2 1.445(2)
C1 C11 1.502(2)
C2 C3 1.437(2)
C2 C13 1.445(2)
C3 C4 1.424(2)
C3 H3 0.9500
C4 C5 1.428(3)
C4 H4 0.9500
C5 H5 0.9500
C6 C10 1.380(6)
C6 C7 1.391(5)
C6 H6 0.9500
C7 C8 1.381(5)
C7 H7 0.9500
C8 C9 1.347(6)
C8 H8 0.9500
C9 C10 1.354(7)
C9 H9 0.9500
C10 H10 0.9500
C11 C12 1.531(2)
C11 H11 1.0000
C12 H12A 0.9800
C12 H12B 0.9800
C12 H12C 0.9800
C14 C28 1.515(2)
C14 C15 1.527(3)
C14 H14 1.0000
C15 H15A 0.9900
C15 H15B 0.9900
C16 C21 1.395(2)
C16 C17 1.402(2)
C17 C18 1.397(2)
C17 H17 0.9500
C18 C19 1.391(3)
C18 H18 0.9500
C19 C20 1.384(3)
C19 H19 0.9500
C20 C21 1.393(3)
C20 H20 0.9500
C21 H21 0.9500
C22 C27 1.397(2)
C22 C23 1.398(2)
C23 C24 1.398(3)
C23 H23 0.9500
C24 C25 1.380(3)
C24 H24 0.9500
C25 C26 1.390(3)
C25 H25 0.9500
C26 C27 1.388(3)
C26 H26 0.9500
C27 H27 0.9500
C28 C33 1.384(3)
C28 C29 1.398(3)
C29 C30 1.392(3)
C29 H29 0.9500
C30 C31 1.382(3)
C30 H30 0.9500
C31 C32 1.387(3)
C31 H31 0.9500
C32 C33 1.393(3)
C32 H32 0.9500
C33 H33 0.9500
C34 Cl4 1.7552(18)
C34 Cl3 1.765(2)
C34 Cl5 1.766(2)
C34 H34 1.0000
C35 Cl7 1.750(2)
C35 Cl8 1.754(2)
C35 Cl6 1.769(2)
C35 H35 1.0000

loop_
_geom_hbond_atom_site_label_D
_geom_hbond_atom_site_label_H
_geom_hbond_atom_site_label_A
_geom_hbond_distance_DH
_geom_hbond_distance_HA
_geom_hbond_distance_DA
_geom_hbond_angle_DHA
C34 H34 Cl2 1.00 2.75 3.565(2) 138.7
C34 H34 Cl7 1.00 2.81 3.444(2) 122.0
C34 H34 Cl1 1.00 3.06 3.819(2) 133.2
C35 H35 Cl2 1.00 2.65 3.445(2) 136.6
C35 H35 Cl1 1.00 2.95 3.706(2) 133.0

loop_
_geom_torsion_atom_site_label_1
_geom_torsion_atom_site_label_2
_geom_torsion_atom_site_label_3
_geom_torsion_atom_site_label_4
_geom_torsion
N1 Pd1 P1 C22 -101.79(7)
Cl1 Pd1 P1 C22 77.34(6)
N1 Pd1 P1 C16 135.63(7)
Cl1 Pd1 P1 C16 -45.24(6)
N1 Pd1 P1 C11 16.43(7)
Cl1 Pd1 P1 C11 -164.44(6)
P1 Pd1 N1 C13 -75.68(14)
Cl2 Pd1 N1 C13 104.26(14)
P1 Pd1 N1 C14 125.74(12)
Cl2 Pd1 N1 C14 -54.32(12)
C9 Fe1 C1 C5 38.4(4)
C10 Fe1 C1 C5 74.6(2)
C8 Fe1 C1 C5 -163.1(3)
C3 Fe1 C1 C5 -80.81(10)
C7 Fe1 C1 C5 160.20(15)
C6 Fe1 C1 C5 116.99(17)
C2 Fe1 C1 C5 -118.05(13)
C4 Fe1 C1 C5 -37.03(10)
C9 Fe1 C1 C2 156.5(4)
C10 Fe1 C1 C2 -167.39(18)
C8 Fe1 C1 C2 -45.0(3)
C3 Fe1 C1 C2 37.24(9)
C7 Fe1 C1 C2 -81.75(16)
C6 Fe1 C1 C2 -124.96(16)
C4 Fe1 C1 C2 81.02(10)
C5 Fe1 C1 C2 118.05(13)
C9 Fe1 C1 C11 -83.7(4)
C10 Fe1 C1 C11 -47.6(2)
C8 Fe1 C1 C11 74.8(3)
C3 Fe1 C1 C11 157.01(15)
C7 Fe1 C1 C11 38.0(2)
C6 Fe1 C1 C11 -5.2(2)
C2 Fe1 C1 C11 119.77(17)
C4 Fe1 C1 C11 -159.21(15)
C5 Fe1 C1 C11 -122.18(18)
C5 C1 C2 C3 1.29(18)
C11 C1 C2 C3 -177.28(15)
Fe1 C1 C2 C3 -58.28(11)
C5 C1 C2 C13 -178.85(15)
C11 C1 C2 C13 2.6(2)
Fe1 C1 C2 C13 121.59(15)
C5 C1 C2 Fe1 59.56(11)
C11 C1 C2 Fe1 -119.00(15)
C9 Fe1 C2 C3 -41.6(3)
C10 Fe1 C2 C3 163.3(4)
C8 Fe1 C2 C3 -76.56(17)
C7 Fe1 C2 C3 -119.40(16)
C6 Fe1 C2 C3 -161.17(15)
C4 Fe1 C2 C3 38.60(10)
C5 Fe1 C2 C3 82.52(10)
C1 Fe1 C2 C3 120.73(13)
C9 Fe1 C2 C1 -162.3(3)
C10 Fe1 C2 C1 42.6(4)
C8 Fe1 C2 C1 162.71(15)
C3 Fe1 C2 C1 -120.73(13)
C7 Fe1 C2 C1 119.87(15)
C6 Fe1 C2 C1 78.10(16)
C4 Fe1 C2 C1 -82.13(10)
C5 Fe1 C2 C1 -38.21(9)
C9 Fe1 C2 C13 80.4(3)
C10 Fe1 C2 C13 -74.7(4)
C8 Fe1 C2 C13 45.4(2)
C3 Fe1 C2 C13 121.98(19)
C7 Fe1 C2 C13 2.6(2)
C6 Fe1 C2 C13 -39.2(2)
C4 Fe1 C2 C13 160.58(17)
C5 Fe1 C2 C13 -155.50(17)
C1 Fe1 C2 C13 -117.29(18)
C1 C2 C3 C4 -1.61(18)
C13 C2 C3 C4 178.54(16)
Fe1 C2 C3 C4 -60.61(12)
C1 C2 C3 Fe1 59.00(11)
C13 C2 C3 Fe1 -120.86(17)
C9 Fe1 C3 C4 -81.0(2)
C10 Fe1 C3 C4 -53.2(3)
C8 Fe1 C3 C4 -121.01(17)
C7 Fe1 C3 C4 -160.23(15)
C6 Fe1 C3 C4 178.6(3)
C2 Fe1 C3 C4 117.56(14)
C5 Fe1 C3 C4 36.90(10)
C1 Fe1 C3 C4 80.42(11)
C9 Fe1 C3 C2 161.43(18)
C10 Fe1 C3 C2 -170.7(2)
C8 Fe1 C3 C2 121.43(17)
C7 Fe1 C3 C2 82.21(15)
C6 Fe1 C3 C2 61.1(4)
C4 Fe1 C3 C2 -117.56(14)
C5 Fe1 C3 C2 -80.65(10)
C1 Fe1 C3 C2 -37.14(9)
C2 C3 C4 C5 1.31(19)
Fe1 C3 C4 C5 -58.77(12)
C2 C3 C4 Fe1 60.07(11)
C9 Fe1 C4 C3 115.2(2)
C10 Fe1 C4 C3 155.0(2)
C8 Fe1 C4 C3 76.58(17)
C7 Fe1 C4 C3 52.5(3)
C6 Fe1 C4 C3 -179.0(2)
C2 Fe1 C4 C3 -39.11(10)
C5 Fe1 C4 C3 -120.64(15)
C1 Fe1 C4 C3 -83.64(11)
C9 Fe1 C4 C5 -124.1(2)
C10 Fe1 C4 C5 -84.4(2)
C8 Fe1 C4 C5 -162.77(16)
C3 Fe1 C4 C5 120.64(15)
C7 Fe1 C4 C5 173.2(2)
C6 Fe1 C4 C5 -58.4(3)
C2 Fe1 C4 C5 81.53(11)
C1 Fe1 C4 C5 37.00(10)
C3 C4 C5 C1 -0.5(2)
Fe1 C4 C5 C1 -58.54(12)
C3 C4 C5 Fe1 58.02(12)
C2 C1 C5 C4 -0.47(19)
C11 C1 C5 C4 178.07(15)
Fe1 C1 C5 C4 58.25(12)
C2 C1 C5 Fe1 -58.71(11)
C11 C1 C5 Fe1 119.82(16)
C9 Fe1 C5 C4 73.4(2)
C10 Fe1 C5 C4 113.9(2)
C8 Fe1 C5 C4 43.1(3)
C3 Fe1 C5 C4 -37.07(10)
C7 Fe1 C5 C4 -173.1(2)
C6 Fe1 C5 C4 155.27(17)
C2 Fe1 C5 C4 -81.69(10)
C1 Fe1 C5 C4 -120.51(14)
C9 Fe1 C5 C1 -166.08(19)
C10 Fe1 C5 C1 -125.6(2)
C8 Fe1 C5 C1 163.7(3)
C3 Fe1 C5 C1 83.44(10)
C7 Fe1 C5 C1 -52.6(3)
C6 Fe1 C5 C1 -84.22(18)
C2 Fe1 C5 C1 38.81(9)
C4 Fe1 C5 C1 120.51(14)
C9 Fe1 C6 C10 37.3(3)
C8 Fe1 C6 C10 79.9(3)
C3 Fe1 C6 C10 145.6(4)
C7 Fe1 C6 C10 118.1(3)
C2 Fe1 C6 C10 -166.5(2)
C4 Fe1 C6 C10 -36.6(3)
C5 Fe1 C6 C10 -78.4(2)
C1 Fe1 C6 C10 -122.5(2)
C9 Fe1 C6 C7 -80.8(2)
C10 Fe1 C6 C7 -118.1(3)
C8 Fe1 C6 C7 -38.3(2)
C3 Fe1 C6 C7 27.5(4)
C2 Fe1 C6 C7 75.4(2)
C4 Fe1 C6 C7 -154.8(2)
C5 Fe1 C6 C7 163.50(16)
C1 Fe1 C6 C7 119.37(17)
C10 C6 C7 C8 0.4(3)
Fe1 C6 C7 C8 60.62(18)
C10 C6 C7 Fe1 -60.21(18)
C9 Fe1 C7 C8 -36.8(2)
C10 Fe1 C7 C8 -79.6(3)
C3 Fe1 C7 C8 71.8(2)
C6 Fe1 C7 C8 -117.5(3)
C2 Fe1 C7 C8 116.33(19)
C4 Fe1 C7 C8 32.7(4)
C5 Fe1 C7 C8 -160.2(2)
C1 Fe1 C7 C8 160.65(18)
C9 Fe1 C7 C6 80.7(3)
C10 Fe1 C7 C6 37.9(2)
C8 Fe1 C7 C6 117.5(3)
C3 Fe1 C7 C6 -170.72(18)
C2 Fe1 C7 C6 -126.21(19)
C4 Fe1 C7 C6 150.1(3)
C5 Fe1 C7 C6 -42.7(3)
C1 Fe1 C7 C6 -81.9(2)
C6 C7 C8 C9 -0.4(3)
Fe1 C7 C8 C9 60.1(2)
C6 C7 C8 Fe1 -60.58(17)
C10 Fe1 C8 C9 -36.9(2)
C3 Fe1 C8 C9 115.2(2)
C7 Fe1 C8 C9 -119.1(3)
C6 Fe1 C8 C9 -80.6(3)
C2 Fe1 C8 C9 157.2(2)
C4 Fe1 C8 C9 73.8(2)
C5 Fe1 C8 C9 42.0(4)
C1 Fe1 C8 C9 -169.1(3)
C9 Fe1 C8 C7 119.1(3)
C10 Fe1 C8 C7 82.2(2)
C3 Fe1 C8 C7 -125.64(18)
C6 Fe1 C8 C7 38.5(2)
C2 Fe1 C8 C7 -83.62(19)
C4 Fe1 C8 C7 -167.10(16)
C5 Fe1 C8 C7 161.2(2)
C1 Fe1 C8 C7 -50.0(3)
C7 C8 C9 C10 0.3(3)
Fe1 C8 C9 C10 60.3(2)
C7 C8 C9 Fe1 -60.02(19)
C10 Fe1 C9 C8 119.6(3)
C3 Fe1 C9 C8 -80.3(2)
C7 Fe1 C9 C8 37.7(2)
C6 Fe1 C9 C8 81.7(2)
C2 Fe1 C9 C8 -50.4(3)
C4 Fe1 C9 C8 -122.4(2)
C5 Fe1 C9 C8 -162.84(17)
C1 Fe1 C9 C8 168.0(3)
C8 Fe1 C9 C10 -119.6(3)
C3 Fe1 C9 C10 160.1(2)
C7 Fe1 C9 C10 -82.0(2)
C6 Fe1 C9 C10 -38.0(2)
C2 Fe1 C9 C10 -170.1(2)
C4 Fe1 C9 C10 117.9(2)
C5 Fe1 C9 C10 77.5(2)
C1 Fe1 C9 C10 48.4(4)
C8 C9 C10 C6 0.0(3)
Fe1 C9 C10 C6 60.4(2)
C8 C9 C10 Fe1 -60.4(2)
C7 C6 C10 C9 -0.2(3)
Fe1 C6 C10 C9 -60.4(2)
C7 C6 C10 Fe1 60.20(19)
C8 Fe1 C10 C9 36.7(2)
C3 Fe1 C10 C9 -40.8(3)
C7 Fe1 C10 C9 80.3(3)
C6 Fe1 C10 C9 118.5(3)
C2 Fe1 C10 C9 163.6(3)
C4 Fe1 C10 C9 -77.8(2)
C5 Fe1 C10 C9 -121.0(2)
C1 Fe1 C10 C9 -162.5(2)
C9 Fe1 C10 C6 -118.5(3)
C8 Fe1 C10 C6 -81.8(2)
C3 Fe1 C10 C6 -159.3(2)
C7 Fe1 C10 C6 -38.2(2)
C2 Fe1 C10 C6 45.1(5)
C4 Fe1 C10 C6 163.70(17)
C5 Fe1 C10 C6 120.52(19)
C1 Fe1 C10 C6 79.0(2)
C5 C1 C11 C12 -24.5(2)
C2 C1 C11 C12 153.72(15)
Fe1 C1 C11 C12 66.00(17)
C5 C1 C11 P1 101.42(17)
C2 C1 C11 P1 -80.32(17)
Fe1 C1 C11 P1 -168.04(8)
C22 P1 C11 C1 175.28(11)
C16 P1 C11 C1 -71.58(12)
Pd1 P1 C11 C1 55.01(11)
C22 P1 C11 C12 -58.66(13)
C16 P1 C11 C12 54.48(13)
Pd1 P1 C11 C12 -178.93(10)
C14 N1 C13 O1 10.71(18)
Pd1 N1 C13 O1 -150.45(12)
C14 N1 C13 C2 -165.40(15)
Pd1 N1 C13 C2 33.4(2)
C15 O1 C13 N1 7.18(19)
C15 O1 C13 C2 -176.48(14)
C3 C2 C13 N1 -141.85(17)
C1 C2 C13 N1 38.3(2)
Fe1 C2 C13 N1 127.46(15)
C3 C2 C13 O1 42.1(2)
C1 C2 C13 O1 -137.71(16)
Fe1 C2 C13 O1 -48.6(2)
C13 N1 C14 C28 98.88(15)
Pd1 N1 C14 C28 -98.59(14)
C13 N1 C14 C15 -22.65(16)
Pd1 N1 C14 C15 139.88(11)
C13 O1 C15 C14 -21.21(16)
N1 C14 C15 O1 25.89(15)
C28 C14 C15 O1 -88.88(16)
C22 P1 C16 C21 -155.27(14)
C11 P1 C16 C21 91.83(15)
Pd1 P1 C16 C21 -31.10(16)
C22 P1 C16 C17 29.37(16)
C11 P1 C16 C17 -83.53(15)
Pd1 P1 C16 C17 153.54(12)
C21 C16 C17 C18 0.2(3)
P1 C16 C17 C18 175.52(13)
C16 C17 C18 C19 -0.9(3)
C17 C18 C19 C20 0.9(3)
C18 C19 C20 C21 -0.2(3)
C19 C20 C21 C16 -0.6(3)
C17 C16 C21 C20 0.6(3)
P1 C16 C21 C20 -174.90(15)
C16 P1 C22 C27 48.83(16)
C11 P1 C22 C27 159.85(14)
Pd1 P1 C22 C27 -79.29(14)
C16 P1 C22 C23 -137.54(15)
C11 P1 C22 C23 -26.52(17)
Pd1 P1 C22 C23 94.34(15)
C27 C22 C23 C24 -1.0(3)
P1 C22 C23 C24 -174.60(16)
C22 C23 C24 C25 1.1(3)
C23 C24 C25 C26 -0.8(3)
C24 C25 C26 C27 0.3(3)
C25 C26 C27 C22 -0.2(3)
C23 C22 C27 C26 0.5(3)
P1 C22 C27 C26 174.30(15)
N1 C14 C28 C33 95.05(17)
C15 C14 C28 C33 -153.83(16)
N1 C14 C28 C29 -81.3(2)
C15 C14 C28 C29 29.9(2)
C33 C28 C29 C30 -0.1(3)
C14 C28 C29 C30 176.28(19)
C28 C29 C30 C31 0.4(4)
C29 C30 C31 C32 -0.4(3)
C30 C31 C32 C33 0.1(3)
C29 C28 C33 C32 -0.3(3)
C14 C28 C33 C32 -176.72(16)
C31 C32 C33 C28 0.3(3)
